data_7031466
loop_
_publ_author_name
'Ahern, John C.'
'Shilabin, Abbas'
'Henline, Kylie M.'
'Pike, Robert D.'
'Patterson, Howard H.'

_publ_section_title
;
 Photophysical properties of {[Ag(CN)2](-)}2 complexes trapped in a
 supramolecular electron-acceptor organic framework.
;
_journal_issue 31
_journal_name_full 'Dalton transactions (Cambridge, England : 2003)'
_journal_page_first 12044
_journal_page_last 12049
_journal_paper_doi 10.1039/c4dt01110d
_journal_volume 43
_journal_year 2014
_chemical_formula_moiety '(C22 H14 N6 O8), 2(Ag C2 N2), 2(H2 O)'
_chemical_formula_sum 'C26 H18 Ag2 N10 O10'
_chemical_formula_weight 846.24
_chemical_name_systematic
;
 ?
;
_space_group_crystal_system triclinic
_space_group_IT_number 2
_space_group_name_Hall '-P 1'
_space_group_name_H-M_alt 'P -1'
_symmetry_space_group_name_Hall '-P 1'
_symmetry_space_group_name_H-M 'P -1'
_atom_sites_solution_hydrogens mixed
_atom_sites_solution_primary Patterson
_atom_sites_solution_secondary difmap
_audit_creation_method SHELXL-2013
_cell_angle_alpha 83.0900(10)
_cell_angle_beta 86.0110(10)
_cell_angle_gamma 79.6410(10)
_cell_formula_units_Z 3
_cell_length_a 9.39140(10)
_cell_length_b 12.4123(2)
_cell_length_c 19.9936(2)
_cell_measurement_temperature 100(2)
_cell_volume 2273.25(5)
_computing_cell_refinement 'SAINTPLUS (Bruker AXS, 2004)'
_computing_data_collection 'APEX2 (Bruker AXS, 2004)'
_computing_data_reduction SAINTPLUS
_computing_molecular_graphics 'SHELXLE (Hubschle, 2011)'
_computing_publication_material 'Mercury 3.1 (CCDC, 2013)'
_computing_structure_refinement 'SHELXL-2013 (Sheldrick, 2013)'
_computing_structure_solution 'SHELXS97 (Sheldrick, 1997)'
_diffrn_ambient_temperature 100(2)
_diffrn_measured_fraction_theta_full 0.958
_diffrn_measured_fraction_theta_max 0.971
_diffrn_measurement_device_type 'Bruker SMART APEX II CCD'
_diffrn_measurement_method '\w and \y'
_diffrn_radiation_monochromator graphite
_diffrn_radiation_source 'fine-focus sealed tube'
_diffrn_radiation_type CuK\a
_diffrn_radiation_wavelength 1.54178
_diffrn_reflns_av_R_equivalents 0.0489
_diffrn_reflns_av_unetI/netI 0.0420
_diffrn_reflns_Laue_measured_fraction_full 0.958
_diffrn_reflns_Laue_measured_fraction_max 0.971
_diffrn_reflns_limit_h_max 11
_diffrn_reflns_limit_h_min -11
_diffrn_reflns_limit_k_max 14
_diffrn_reflns_limit_k_min -14
_diffrn_reflns_limit_l_max 23
_diffrn_reflns_limit_l_min -23
_diffrn_reflns_number 38609
_diffrn_reflns_point_group_measured_fraction_full 0.958
_diffrn_reflns_point_group_measured_fraction_max 0.971
_diffrn_reflns_theta_full 67.679
_diffrn_reflns_theta_max 66.986
_diffrn_reflns_theta_min 2.229
_exptl_absorpt_coefficient_mu 11.022
_exptl_absorpt_correction_T_max 0.2164
_exptl_absorpt_correction_T_min 0.0267
_exptl_absorpt_correction_type numerical
_exptl_absorpt_process_details 'SADABS (Sheldrick, 2004)'
_exptl_crystal_colour brown
_exptl_crystal_density_diffrn 1.854
_exptl_crystal_description block
_exptl_crystal_F_000 1254
_exptl_crystal_size_max 0.561
_exptl_crystal_size_mid 0.304
_exptl_crystal_size_min 0.274
_refine_diff_density_max 2.381
_refine_diff_density_min -0.802
_refine_diff_density_rms 0.126
_refine_ls_extinction_method none
_refine_ls_goodness_of_fit_ref 1.104
_refine_ls_hydrogen_treatment mixed
_refine_ls_matrix_type full
_refine_ls_number_parameters 667
_refine_ls_number_reflns 7878
_refine_ls_number_restraints 6
_refine_ls_restrained_S_all 1.104
_refine_ls_R_factor_all 0.0405
_refine_ls_R_factor_gt 0.0400
_refine_ls_shift/su_max 0.000
_refine_ls_shift/su_mean 0.000
_refine_ls_structure_factor_coef Fsqd
_refine_ls_weighting_details
;
 w=1/[\s^2^(Fo^2^)+(0.0528P)^2^+4.4904P]
 where P=(Fo^2^+2Fc^2^)/3
;
_refine_ls_weighting_scheme calc
_refine_ls_wR_factor_gt 0.1022
_refine_ls_wR_factor_ref 0.1027
_reflns_Friedel_coverage 0.000
_reflns_number_gt 7727
_reflns_number_total 7878
_reflns_threshold_expression 'I > 2\s(I)'
_cod_data_source_file c4dt01110d2.cif
_cod_data_source_block P1bar
_cod_depositor_comments 'Adding full bibliography for 7031466.cif.'
_cod_database_code 7031466
_shelx_space_group_comment
;
The symmetry employed for this shelxl refinement is uniquely defined
by the following loop, which should always be used as a source of
symmetry information in preference to the above space-group names.
They are only intended as comments.
;
_shelx_estimated_absorpt_t_min 0.063
_shelx_estimated_absorpt_t_max 0.152
_shelxl_version_number 2013-2

loop_
_space_group_symop_operation_xyz
'x, y, z'
'-x, -y, -z'

loop_
_atom_site_label
_atom_site_type_symbol
_atom_site_fract_x
_atom_site_fract_y
_atom_site_fract_z
_atom_site_U_iso_or_equiv
_atom_site_adp_type
_atom_site_occupancy
_atom_site_site_symmetry_order
_atom_site_calc_flag
_atom_site_refinement_flags_posn
_atom_site_refinement_flags_adp
Ag1 Ag 0.63017(3) 0.03348(2) 0.38979(2) 0.02982(10) Uani 1 1 d . .
Ag2 Ag 0.34013(3) 0.43094(2) 0.46314(2) 0.02811(10) Uani 1 1 d . .
Ag3 Ag 0.27367(3) 0.10561(2) 0.09020(2) 0.03224(10) Uani 1 1 d . .
O1 O -0.0318(3) 0.9527(2) 0.58740(17) 0.0373(7) Uani 1 1 d . .
O2 O -0.2545(3) 1.0170(2) 0.61668(17) 0.0379(7) Uani 1 1 d . .
O3 O -0.4297(3) 0.6140(2) 0.79393(14) 0.0306(6) Uani 1 1 d . .
O4 O -0.5196(3) 0.7871(2) 0.76900(15) 0.0344(6) Uani 1 1 d . .
O5 O 0.9320(3) 0.6010(2) 0.03333(13) 0.0267(5) Uani 1 1 d . .
O6 O 0.9423(3) 0.7745(2) 0.03033(13) 0.0278(6) Uani 1 1 d . .
O7 O 0.5984(3) 0.9985(2) 0.16139(14) 0.0301(6) Uani 1 1 d . .
O8 O 0.4601(3) 0.9304(2) 0.23946(14) 0.0315(6) Uani 1 1 d . .
O9 O 0.7670(3) 0.3591(2) 0.19359(13) 0.0264(6) Uani 1 1 d . .
O10 O 0.8608(4) 0.2537(3) 0.27883(14) 0.0473(9) Uani 1 1 d . .
O11 O 1.1562(4) -0.0853(3) 0.2510(2) 0.0589(11) Uani 1 1 d . .
O12 O 1.1069(4) -0.1829(3) 0.1757(2) 0.0526(10) Uani 1 1 d . .
O13 O -0.0208(3) 0.6480(2) 0.27487(15) 0.0312(6) Uani 1 1 d D .
O14 O 0.3908(3) 0.6392(3) 0.12171(14) 0.0323(6) Uani 1 1 d D .
O15 O 0.1232(3) 0.5734(3) 0.15586(16) 0.0369(7) Uani 1 1 d D .
N1 N 0.3952(4) 0.1762(3) 0.47621(17) 0.0292(7) Uani 1 1 d . .
N2 N 0.8399(4) -0.1260(3) 0.29700(17) 0.0305(7) Uani 1 1 d . .
N3 N 0.5636(5) 0.4471(3) 0.3418(2) 0.0373(8) Uani 1 1 d . .
N4 N 0.1238(4) 0.4232(3) 0.5932(2) 0.0382(8) Uani 1 1 d . .
N5 N 0.1311(4) 0.3400(4) 0.13438(19) 0.0394(9) Uani 1 1 d . .
N6 N 0.3815(5) -0.1325(4) 0.0487(2) 0.0494(10) Uani 1 1 d . .
N7 N -0.1525(3) 0.9421(2) 0.61228(15) 0.0236(6) Uani 1 1 d . .
N8 N -0.4266(3) 0.7044(3) 0.76300(16) 0.0259(7) Uani 1 1 d . .
N9 N 0.8977(3) 0.6907(2) 0.05480(15) 0.0216(6) Uani 1 1 d . .
N10 N 0.5577(3) 0.9211(2) 0.19594(15) 0.0219(6) Uani 1 1 d . .
N11 N 0.8276(3) 0.2715(2) 0.21986(15) 0.0216(6) Uani 1 1 d . .
N12 N 1.0948(4) -0.0971(3) 0.2017(2) 0.0390(9) Uani 1 1 d . .
N13 N 0.0144(3) 0.7415(2) 0.55900(14) 0.0171(5) Uani 1 1 d . .
N14 N 0.5065(3) 0.7161(2) 0.28243(14) 0.0168(5) Uani 1 1 d . .
N15 N 0.7261(3) 0.2759(2) 0.08114(13) 0.0161(5) Uani 1 1 d . .
C1 C 0.4791(5) 0.1311(3) 0.4473(2) 0.0309(9) Uani 1 1 d . .
C2 C 0.7707(4) -0.0667(3) 0.3294(2) 0.0271(8) Uani 1 1 d . .
C3 C 0.4906(5) 0.4442(3) 0.3813(2) 0.0262(8) Uani 1 1 d . .
C4 C 0.1956(4) 0.4278(3) 0.5459(2) 0.0304(8) Uani 1 1 d . .
C5 C 0.1851(5) 0.2584(4) 0.1197(2) 0.0323(9) Uani 1 1 d . .
C6 C 0.3494(5) -0.0514(4) 0.0615(2) 0.0362(9) Uani 1 1 d . .
C7 C 0.2089(4) 0.7368(3) 0.44991(17) 0.0171(6) Uani 1 1 d . .
C8 C 0.2548(4) 0.7042(3) 0.51548(17) 0.0196(7) Uani 1 1 d . .
H8 H 0.3550 0.6805 0.5227 0.023 Uiso 1 1 calc R U
C9 C 0.1566(4) 0.7062(3) 0.56932(17) 0.0189(7) Uani 1 1 d . .
H9 H 0.1882 0.6829 0.6137 0.023 Uiso 1 1 calc R U
C10 C -0.0337(4) 0.7761(3) 0.49631(17) 0.0195(7) Uani 1 1 d . .
H10 H -0.1340 0.8021 0.4906 0.023 Uiso 1 1 calc R U
C11 C 0.0612(4) 0.7737(3) 0.44150(17) 0.0189(7) Uani 1 1 d . .
H11 H 0.0269 0.7972 0.3976 0.023 Uiso 1 1 calc R U
C12 C -0.0913(4) 0.7367(3) 0.61552(16) 0.0184(7) Uani 1 1 d . .
C13 C -0.1754(4) 0.8304(3) 0.63874(17) 0.0190(7) Uani 1 1 d . .
C14 C -0.2847(4) 0.8211(3) 0.68764(17) 0.0200(7) Uani 1 1 d . .
H14 H -0.3443 0.8846 0.7029 0.024 Uiso 1 1 calc R U
C15 C -0.3051(4) 0.7164(3) 0.71381(17) 0.0206(7) Uani 1 1 d . .
C16 C -0.2185(4) 0.6220(3) 0.69441(18) 0.0220(7) Uani 1 1 d . .
H16 H -0.2322 0.5514 0.7151 0.026 Uiso 1 1 calc R U
C17 C -0.1105(4) 0.6325(3) 0.64382(18) 0.0205(7) Uani 1 1 d . .
H17 H -0.0507 0.5689 0.6289 0.025 Uiso 1 1 calc R U
C18 C 0.3138(4) 0.7280(3) 0.39138(16) 0.0166(6) Uani 1 1 d . .
C19 C 0.2747(4) 0.6997(3) 0.33083(17) 0.0177(6) Uani 1 1 d . .
H19 H 0.1803 0.6842 0.3270 0.021 Uiso 1 1 calc R U
C20 C 0.3727(4) 0.6943(3) 0.27671(16) 0.0176(6) Uani 1 1 d . .
H20 H 0.3463 0.6752 0.2352 0.021 Uiso 1 1 calc R U
C21 C 0.5501(4) 0.7386(3) 0.34139(18) 0.0202(7) Uani 1 1 d . .
H21 H 0.6468 0.7496 0.3446 0.024 Uiso 1 1 calc R U
C22 C 0.4557(4) 0.7456(3) 0.39639(17) 0.0199(7) Uani 1 1 d . .
H22 H 0.4861 0.7622 0.4378 0.024 Uiso 1 1 calc R U
C23 C 0.6059(3) 0.7134(3) 0.22362(16) 0.0173(6) Uani 1 1 d . .
C24 C 0.6765(4) 0.6110(3) 0.20839(17) 0.0197(7) Uani 1 1 d . .
H24 H 0.6591 0.5463 0.2359 0.024 Uiso 1 1 calc R U
C25 C 0.7729(4) 0.6032(3) 0.15261(18) 0.0205(7) Uani 1 1 d . .
H25 H 0.8228 0.5336 0.1415 0.025 Uiso 1 1 calc R U
C26 C 0.7946(4) 0.6984(3) 0.11388(17) 0.0197(7) Uani 1 1 d . .
C27 C 0.7253(4) 0.8024(3) 0.12734(17) 0.0202(7) Uani 1 1 d . .
H27 H 0.7429 0.8666 0.0993 0.024 Uiso 1 1 calc R U
C28 C 0.6298(4) 0.8093(3) 0.18312(17) 0.0184(7) Uani 1 1 d . .
C29 C 0.5840(4) 0.2737(3) 0.08012(18) 0.0233(7) Uani 1 1 d . .
H29 H 0.5461 0.2113 0.1010 0.028 Uiso 1 1 calc R U
C30 C 0.4932(4) 0.3619(3) 0.04897(19) 0.0255(8) Uani 1 1 d . .
H30 H 0.3922 0.3609 0.0492 0.031 Uiso 1 1 calc R U
C31 C 0.5482(4) 0.4522(3) 0.01723(16) 0.0171(6) Uani 1 1 d . .
C32 C 0.6975(4) 0.4493(3) 0.01800(18) 0.0229(7) Uani 1 1 d . .
H32 H 0.7390 0.5090 -0.0045 0.027 Uiso 1 1 calc R U
C33 C 0.7836(4) 0.3620(3) 0.05060(18) 0.0220(7) Uani 1 1 d . .
H33 H 0.8846 0.3617 0.0519 0.026 Uiso 1 1 calc R U
C34 C 0.8208(3) 0.1816(3) 0.11401(17) 0.0169(6) Uani 1 1 d . .
C35 C 0.8658(4) 0.1786(3) 0.17924(17) 0.0183(7) Uani 1 1 d . .
C36 C 0.9544(4) 0.0863(3) 0.20796(19) 0.0237(7) Uani 1 1 d . .
H36 H 0.9856 0.0829 0.2525 0.028 Uiso 1 1 calc R U
C37 C 0.9964(4) -0.0009(3) 0.1704(2) 0.0265(8) Uani 1 1 d . .
C38 C 0.9542(4) -0.0004(3) 0.1060(2) 0.0282(8) Uani 1 1 d . .
H38 H 0.9863 -0.0619 0.0813 0.034 Uiso 1 1 calc R U
C39 C 0.8633(4) 0.0924(3) 0.07774(18) 0.0213(7) Uani 1 1 d . .
H39 H 0.8305 0.0945 0.0336 0.026 Uiso 1 1 calc R U
H13A H -0.058(5) 0.623(4) 0.3137(14) 0.026 Uiso 1 1 d D U
H13B H -0.061(5) 0.7180(19) 0.275(2) 0.026 Uiso 1 1 d D U
H14A H 0.306(3) 0.618(4) 0.133(2) 0.026 Uiso 1 1 d D U
H14B H 0.379(5) 0.707(2) 0.099(2) 0.026 Uiso 1 1 d D U
H15A H 0.087(5) 0.597(4) 0.1941(14) 0.026 Uiso 1 1 d D U
H15B H 0.125(5) 0.5027(18) 0.152(2) 0.026 Uiso 1 1 d D U

loop_
_atom_site_aniso_label
_atom_site_aniso_U_11
_atom_site_aniso_U_22
_atom_site_aniso_U_33
_atom_site_aniso_U_23
_atom_site_aniso_U_13
_atom_site_aniso_U_12
Ag1 0.02681(16) 0.02814(16) 0.03513(17) -0.00785(11) -0.00602(12) -0.00175(11)
Ag2 0.02460(15) 0.02639(15) 0.03122(16) 0.00090(11) -0.00219(11) -0.00114(11)
Ag3 0.02864(16) 0.03702(17) 0.03306(17) 0.00280(12) -0.00361(12) -0.01458(13)
O1 0.0337(16) 0.0241(13) 0.0543(18) -0.0058(12) 0.0133(14) -0.0101(12)
O2 0.0364(16) 0.0182(13) 0.0550(18) -0.0030(12) 0.0075(14) 0.0016(12)
O3 0.0307(14) 0.0317(14) 0.0283(13) 0.0023(11) 0.0054(11) -0.0088(12)
O4 0.0278(14) 0.0300(14) 0.0426(16) -0.0071(12) 0.0118(13) -0.0011(12)
O5 0.0302(13) 0.0245(13) 0.0274(13) -0.0083(10) 0.0080(11) -0.0103(11)
O6 0.0346(14) 0.0239(13) 0.0261(13) -0.0012(10) 0.0082(11) -0.0129(11)
O7 0.0364(15) 0.0172(12) 0.0342(14) 0.0020(11) 0.0074(12) -0.0051(11)
O8 0.0282(14) 0.0227(13) 0.0375(15) -0.0002(11) 0.0150(12) 0.0032(11)
O9 0.0367(15) 0.0182(12) 0.0230(12) -0.0026(10) 0.0005(11) -0.0022(11)
O10 0.061(2) 0.055(2) 0.0205(14) -0.0112(13) -0.0171(14) 0.0134(17)
O11 0.0322(17) 0.0364(18) 0.104(3) 0.0268(19) -0.036(2) -0.0058(14)
O12 0.049(2) 0.0213(15) 0.074(2) 0.0106(15) 0.0208(18) 0.0103(14)
O13 0.0303(14) 0.0324(14) 0.0323(14) -0.0055(12) -0.0043(12) -0.0067(12)
O14 0.0326(15) 0.0387(15) 0.0265(13) -0.0078(12) -0.0018(12) -0.0058(13)
O15 0.0310(15) 0.0344(15) 0.0443(17) -0.0057(13) 0.0026(13) -0.0039(13)
N1 0.0248(17) 0.0431(19) 0.0237(15) -0.0041(15) -0.0111(14) -0.0124(16)
N2 0.0302(17) 0.0295(17) 0.0321(17) 0.0003(14) -0.0041(15) -0.0076(15)
N3 0.042(2) 0.0288(18) 0.040(2) 0.0026(15) -0.021(2) -0.0007(16)
N4 0.041(2) 0.0265(17) 0.045(2) -0.0061(15) 0.0025(18) -0.0015(15)
N5 0.038(2) 0.048(2) 0.0361(19) -0.0017(17) -0.0022(16) -0.0199(19)
N6 0.047(2) 0.061(3) 0.041(2) -0.002(2) -0.0101(19) -0.009(2)
N7 0.0270(16) 0.0190(14) 0.0254(15) -0.0043(12) 0.0011(13) -0.0054(13)
N8 0.0229(15) 0.0298(17) 0.0253(15) -0.0042(13) 0.0032(13) -0.0059(13)
N9 0.0227(15) 0.0230(15) 0.0199(14) -0.0022(12) 0.0018(12) -0.0074(12)
N10 0.0214(15) 0.0199(14) 0.0236(14) 0.0003(12) -0.0022(12) -0.0027(12)
N11 0.0210(14) 0.0251(15) 0.0194(14) -0.0016(12) -0.0021(12) -0.0057(12)
N12 0.0180(16) 0.0240(18) 0.068(3) 0.0145(17) 0.0044(18) 0.0002(14)
N13 0.0164(13) 0.0158(13) 0.0184(13) -0.0015(10) 0.0011(11) -0.0025(11)
N14 0.0161(13) 0.0159(13) 0.0175(13) 0.0006(10) -0.0001(11) -0.0022(11)
N15 0.0159(13) 0.0181(13) 0.0133(12) -0.0015(10) -0.0001(10) -0.0010(11)
C1 0.033(2) 0.0273(19) 0.035(2) -0.0009(17) -0.0145(19) -0.0076(18)
C2 0.0260(18) 0.0245(18) 0.0316(19) -0.0021(16) -0.0048(16) -0.0055(16)
C3 0.0248(19) 0.0169(17) 0.037(2) 0.0073(15) -0.0165(19) -0.0048(15)
C4 0.029(2) 0.0219(18) 0.038(2) -0.0039(16) 0.0030(18) -0.0003(15)
C5 0.030(2) 0.042(2) 0.030(2) 0.0021(18) -0.0026(17) -0.0225(19)
C6 0.030(2) 0.048(3) 0.031(2) 0.0062(19) -0.0100(17) -0.012(2)
C7 0.0183(16) 0.0113(14) 0.0214(16) -0.0008(12) -0.0011(13) -0.0022(12)
C8 0.0140(15) 0.0212(16) 0.0220(16) -0.0017(13) -0.0018(13) 0.0008(13)
C9 0.0202(16) 0.0202(16) 0.0160(15) -0.0008(12) -0.0045(13) -0.0021(13)
C10 0.0163(16) 0.0219(16) 0.0199(16) 0.0000(13) -0.0048(13) -0.0023(13)
C11 0.0174(16) 0.0190(15) 0.0191(15) 0.0012(12) -0.0040(13) -0.0011(13)
C12 0.0164(15) 0.0232(16) 0.0155(15) -0.0022(13) -0.0022(13) -0.0022(13)
C13 0.0219(17) 0.0178(16) 0.0177(15) -0.0022(12) -0.0053(13) -0.0031(13)
C14 0.0174(16) 0.0216(16) 0.0214(16) -0.0058(13) -0.0051(13) -0.0001(13)
C15 0.0159(16) 0.0271(17) 0.0184(15) -0.0030(14) 0.0000(13) -0.0024(14)
C16 0.0211(17) 0.0200(16) 0.0242(17) 0.0004(13) -0.0012(14) -0.0038(14)
C17 0.0188(16) 0.0195(16) 0.0218(16) -0.0030(13) 0.0001(14) 0.0007(13)
C18 0.0184(16) 0.0118(14) 0.0183(15) 0.0024(12) -0.0037(13) -0.0008(12)
C19 0.0151(15) 0.0179(15) 0.0192(15) 0.0023(12) -0.0043(13) -0.0024(13)
C20 0.0195(16) 0.0179(15) 0.0147(15) 0.0011(12) -0.0036(13) -0.0029(13)
C21 0.0170(16) 0.0217(16) 0.0225(16) -0.0023(13) -0.0028(13) -0.0043(13)
C22 0.0190(16) 0.0231(17) 0.0181(15) -0.0035(13) -0.0033(13) -0.0031(13)
C23 0.0143(15) 0.0205(16) 0.0165(15) -0.0003(13) -0.0012(12) -0.0025(13)
C24 0.0198(16) 0.0187(16) 0.0207(16) 0.0002(13) -0.0006(13) -0.0051(13)
C25 0.0204(16) 0.0189(16) 0.0228(16) -0.0036(13) -0.0010(14) -0.0044(13)
C26 0.0193(16) 0.0233(17) 0.0181(15) -0.0045(13) -0.0009(13) -0.0061(14)
C27 0.0211(16) 0.0192(16) 0.0210(16) 0.0018(13) -0.0026(14) -0.0071(13)
C28 0.0143(15) 0.0194(16) 0.0217(16) -0.0012(13) -0.0034(13) -0.0033(13)
C29 0.0165(16) 0.0260(18) 0.0263(17) 0.0074(14) -0.0013(14) -0.0073(14)
C30 0.0134(15) 0.0296(19) 0.0306(18) 0.0101(15) 0.0001(14) -0.0053(14)
C31 0.0164(15) 0.0221(16) 0.0134(14) -0.0034(12) 0.0007(12) -0.0046(13)
C32 0.0192(17) 0.0240(17) 0.0259(17) 0.0060(14) -0.0049(14) -0.0094(14)
C33 0.0146(15) 0.0263(18) 0.0256(17) 0.0026(14) -0.0019(13) -0.0080(14)
C34 0.0128(15) 0.0172(15) 0.0203(16) 0.0010(12) 0.0004(13) -0.0037(12)
C35 0.0165(15) 0.0185(16) 0.0205(16) 0.0004(13) -0.0011(13) -0.0061(13)
C36 0.0163(16) 0.0260(18) 0.0271(18) 0.0076(14) -0.0028(14) -0.0050(14)
C37 0.0146(16) 0.0174(16) 0.044(2) 0.0082(15) 0.0012(15) -0.0025(13)
C38 0.0232(18) 0.0166(16) 0.044(2) -0.0048(15) 0.0093(17) -0.0045(14)
C39 0.0188(16) 0.0222(17) 0.0240(17) -0.0040(14) 0.0028(14) -0.0069(14)

loop_
_atom_type_symbol
_atom_type_description
_atom_type_scat_dispersion_real
_atom_type_scat_dispersion_imag
_atom_type_scat_source
C C 0.0181 0.0091 'International Tables Vol C Tables 4.2.6.8 and 6.1.1.4'
H H 0.0000 0.0000 'International Tables Vol C Tables 4.2.6.8 and 6.1.1.4'
N N 0.0311 0.0180 'International Tables Vol C Tables 4.2.6.8 and 6.1.1.4'
O O 0.0492 0.0322 'International Tables Vol C Tables 4.2.6.8 and 6.1.1.4'
Ag Ag 0.1306 4.2820 'International Tables Vol C Tables 4.2.6.8 and 6.1.1.4'

loop_
_geom_angle_atom_site_label_1
_geom_angle_atom_site_label_2
_geom_angle_atom_site_label_3
_geom_angle
_geom_angle_site_symmetry_3
C1 Ag1 C2 176.46(15) .
C4 Ag2 C3 175.95(15) .
C5 Ag3 C6 176.20(16) .
H13A O13 H13B 98(4) .
H14A O14 H14B 111(4) .
H15A O15 H15B 116(4) .
O2 N7 O1 125.0(3) .
O2 N7 C13 117.5(3) .
O1 N7 C13 117.5(3) .
O3 N8 O4 124.8(3) .
O3 N8 C15 118.1(3) .
O4 N8 C15 117.0(3) .
O5 N9 O6 124.5(3) .
O5 N9 C26 117.5(3) .
O6 N9 C26 118.0(3) .
O7 N10 O8 124.1(3) .
O7 N10 C28 117.5(3) .
O8 N10 C28 118.3(3) .
O9 N11 O10 124.7(3) .
O9 N11 C35 118.9(3) .
O10 N11 C35 116.5(3) .
O11 N12 O12 125.4(4) .
O11 N12 C37 117.8(4) .
O12 N12 C37 116.8(4) .
C9 N13 C10 121.5(3) .
C9 N13 C12 119.7(3) .
C10 N13 C12 118.7(3) .
C20 N14 C21 121.7(3) .
C20 N14 C23 118.5(3) .
C21 N14 C23 119.7(3) .
C29 N15 C33 121.4(3) .
C29 N15 C34 119.3(3) .
C33 N15 C34 119.3(3) .
N1 C1 Ag1 174.8(4) .
N2 C2 Ag1 175.0(3) .
N3 C3 Ag2 177.5(4) .
N4 C4 Ag2 175.9(4) .
N5 C5 Ag3 176.5(4) .
N6 C6 Ag3 176.2(5) .
C11 C7 C8 118.1(3) .
C11 C7 C18 121.3(3) .
C8 C7 C18 120.6(3) .
C9 C8 C7 120.6(3) .
C9 C8 H8 119.7 .
C7 C8 H8 119.7 .
N13 C9 C8 119.5(3) .
N13 C9 H9 120.2 .
C8 C9 H9 120.2 .
N13 C10 C11 120.3(3) .
N13 C10 H10 119.8 .
C11 C10 H10 119.8 .
C10 C11 C7 119.9(3) .
C10 C11 H11 120.0 .
C7 C11 H11 120.0 .
C17 C12 C13 120.6(3) .
C17 C12 N13 116.4(3) .
C13 C12 N13 122.9(3) .
C14 C13 C12 120.5(3) .
C14 C13 N7 117.5(3) .
C12 C13 N7 122.0(3) .
C13 C14 C15 117.9(3) .
C13 C14 H14 121.0 .
C15 C14 H14 121.0 .
C16 C15 C14 122.9(3) .
C16 C15 N8 118.3(3) .
C14 C15 N8 118.8(3) .
C15 C16 C17 118.7(3) .
C15 C16 H16 120.7 .
C17 C16 H16 120.7 .
C12 C17 C16 119.3(3) .
C12 C17 H17 120.4 .
C16 C17 H17 120.4 .
C19 C18 C22 118.7(3) .
C19 C18 C7 120.8(3) .
C22 C18 C7 120.5(3) .
C20 C19 C18 119.8(3) .
C20 C19 H19 120.1 .
C18 C19 H19 120.1 .
N14 C20 C19 119.9(3) .
N14 C20 H20 120.1 .
C19 C20 H20 120.1 .
N14 C21 C22 120.2(3) .
N14 C21 H21 119.9 .
C22 C21 H21 119.9 .
C21 C22 C18 119.5(3) .
C21 C22 H22 120.3 .
C18 C22 H22 120.3 .
C24 C23 C28 120.8(3) .
C24 C23 N14 117.0(3) .
C28 C23 N14 122.2(3) .
C23 C24 C25 119.6(3) .
C23 C24 H24 120.2 .
C25 C24 H24 120.2 .
C26 C25 C24 118.5(3) .
C26 C25 H25 120.7 .
C24 C25 H25 120.7 .
C25 C26 C27 123.6(3) .
C25 C26 N9 118.7(3) .
C27 C26 N9 117.7(3) .
C28 C27 C26 117.5(3) .
C28 C27 H27 121.3 .
C26 C27 H27 121.3 .
C27 C28 C23 120.1(3) .
C27 C28 N10 116.1(3) .
C23 C28 N10 123.8(3) .
N15 C29 C30 120.0(3) .
N15 C29 H29 120.0 .
C30 C29 H29 120.0 .
C29 C30 C31 120.3(3) .
C29 C30 H30 119.9 .
C31 C30 H30 119.9 .
C30 C31 C32 117.6(3) .
C30 C31 C31 120.9(4) 2_665
C32 C31 C31 121.4(4) 2_665
C33 C32 C31 120.6(3) .
C33 C32 H32 119.7 .
C31 C32 H32 119.7 .
N15 C33 C32 120.1(3) .
N15 C33 H33 120.0 .
C32 C33 H33 120.0 .
C39 C34 C35 120.6(3) .
C39 C34 N15 116.7(3) .
C35 C34 N15 122.7(3) .
C36 C35 C34 120.0(3) .
C36 C35 N11 116.6(3) .
C34 C35 N11 123.3(3) .
C37 C36 C35 118.1(3) .
C37 C36 H36 120.9 .
C35 C36 H36 120.9 .
C38 C37 C36 123.3(3) .
C38 C37 N12 119.9(4) .
C36 C37 N12 116.8(4) .
C37 C38 C39 118.2(3) .
C37 C38 H38 120.9 .
C39 C38 H38 120.9 .
C34 C39 C38 119.8(3) .
C34 C39 H39 120.1 .
C38 C39 H39 120.1 .

loop_
_geom_bond_atom_site_label_1
_geom_bond_atom_site_label_2
_geom_bond_distance
_geom_bond_site_symmetry_2
Ag1 C1 2.073(5) .
Ag1 C2 2.073(4) .
Ag2 C4 2.067(4) .
Ag2 C3 2.097(5) .
Ag3 C5 2.067(5) .
Ag3 C6 2.085(6) .
O1 N7 1.227(4) .
O2 N7 1.216(4) .
O3 N8 1.218(4) .
O4 N8 1.234(4) .
O5 N9 1.224(4) .
O6 N9 1.225(4) .
O7 N10 1.217(4) .
O8 N10 1.219(4) .
O9 N11 1.210(4) .
O10 N11 1.224(4) .
O11 N12 1.212(6) .
O12 N12 1.224(6) .
O13 H13A 0.871(19) .
O13 H13B 0.883(19) .
O14 H14A 0.889(19) .
O14 H14B 0.898(19) .
O15 H15A 0.875(19) .
O15 H15B 0.885(19) .
N1 C1 1.060(5) .
N2 C2 1.126(5) .
N3 C3 1.011(6) .
N4 C4 1.124(6) .
N5 C5 1.111(6) .
N6 C6 1.054(7) .
N7 C13 1.471(4) .
N8 C15 1.470(5) .
N9 C26 1.476(4) .
N10 C28 1.474(4) .
N11 C35 1.468(4) .
N12 C37 1.476(5) .
N13 C9 1.351(4) .
N13 C10 1.356(4) .
N13 C12 1.454(4) .
N14 C20 1.348(4) .
N14 C21 1.350(5) .
N14 C23 1.450(4) .
N15 C29 1.341(5) .
N15 C33 1.347(5) .
N15 C34 1.454(4) .
C7 C11 1.395(5) .
C7 C8 1.399(5) .
C7 C18 1.477(5) .
C8 C9 1.367(5) .
C8 H8 0.9500 .
C9 H9 0.9500 .
C10 C11 1.363(5) .
C10 H10 0.9500 .
C11 H11 0.9500 .
C12 C17 1.385(5) .
C12 C13 1.393(5) .
C13 C14 1.378(5) .
C14 C15 1.382(5) .
C14 H14 0.9500 .
C15 C16 1.381(5) .
C16 C17 1.393(5) .
C16 H16 0.9500 .
C17 H17 0.9500 .
C18 C19 1.391(5) .
C18 C22 1.402(5) .
C19 C20 1.371(5) .
C19 H19 0.9500 .
C20 H20 0.9500 .
C21 C22 1.364(5) .
C21 H21 0.9500 .
C22 H22 0.9500 .
C23 C24 1.382(5) .
C23 C28 1.401(5) .
C24 C25 1.388(5) .
C24 H24 0.9500 .
C25 C26 1.372(5) .
C25 H25 0.9500 .
C26 C27 1.385(5) .
C27 C28 1.383(5) .
C27 H27 0.9500 .
C29 C30 1.373(5) .
C29 H29 0.9500 .
C30 C31 1.385(5) .
C30 H30 0.9500 .
C31 C32 1.396(5) .
C31 C31 1.485(7) 2_665
C32 C33 1.357(5) .
C32 H32 0.9500 .
C33 H33 0.9500 .
C34 C39 1.380(5) .
C34 C35 1.393(5) .
C35 C36 1.378(5) .
C36 C37 1.376(6) .
C36 H36 0.9500 .
C37 C38 1.372(6) .
C38 C39 1.390(5) .
C38 H38 0.9500 .
C39 H39 0.9500 .

loop_
_geom_hbond_atom_site_label_D
_geom_hbond_atom_site_label_H
_geom_hbond_atom_site_label_A
_geom_hbond_distance_DH
_geom_hbond_distance_HA
_geom_hbond_distance_DA
_geom_hbond_angle_DHA
_geom_hbond_site_symmetry_A
O13 H13A N4 0.871(19) 1.97(2) 2.840(5) 173(4) 2_566
O13 H13B N2 0.883(19) 2.08(2) 2.946(5) 169(4) 1_465
O14 H14B N6 0.898(19) 2.13(2) 3.017(6) 172(4) 1_565
O14 H14A O15 0.889(19) 1.91(2) 2.795(4) 179(5) .
O15 H15A O13 0.875(19) 1.96(2) 2.825(4) 172(4) .
O15 H15B N5 0.885(19) 2.08(2) 2.966(5) 175(4) .

loop_
_geom_torsion_atom_site_label_1
_geom_torsion_atom_site_label_2
_geom_torsion_atom_site_label_3
_geom_torsion_atom_site_label_4
_geom_torsion
_geom_torsion_site_symmetry_1
_geom_torsion_site_symmetry_4
C11 C7 C8 C9 1.6(5) . .
C18 C7 C8 C9 -176.1(3) . .
C10 N13 C9 C8 -0.6(5) . .
C12 N13 C9 C8 175.9(3) . .
C7 C8 C9 N13 -1.0(5) . .
C9 N13 C10 C11 1.4(5) . .
C12 N13 C10 C11 -175.0(3) . .
N13 C10 C11 C7 -0.8(5) . .
C8 C7 C11 C10 -0.7(5) . .
C18 C7 C11 C10 176.9(3) . .
C9 N13 C12 C17 -68.0(4) . .
C10 N13 C12 C17 108.5(4) . .
C9 N13 C12 C13 115.2(4) . .
C10 N13 C12 C13 -68.3(4) . .
C17 C12 C13 C14 -3.7(5) . .
N13 C12 C13 C14 173.0(3) . .
C17 C12 C13 N7 176.7(3) . .
N13 C12 C13 N7 -6.6(5) . .
O2 N7 C13 C14 -24.0(5) . .
O1 N7 C13 C14 156.1(3) . .
O2 N7 C13 C12 155.6(3) . .
O1 N7 C13 C12 -24.3(5) . .
C12 C13 C14 C15 1.7(5) . .
N7 C13 C14 C15 -178.7(3) . .
C13 C14 C15 C16 1.8(5) . .
C13 C14 C15 N8 -176.3(3) . .
O3 N8 C15 C16 13.7(5) . .
O4 N8 C15 C16 -165.2(3) . .
O3 N8 C15 C14 -168.1(3) . .
O4 N8 C15 C14 13.0(5) . .
C14 C15 C16 C17 -3.3(5) . .
N8 C15 C16 C17 174.8(3) . .
C13 C12 C17 C16 2.2(5) . .
N13 C12 C17 C16 -174.7(3) . .
C15 C16 C17 C12 1.3(5) . .
C11 C7 C18 C19 -33.6(5) . .
C8 C7 C18 C19 144.0(3) . .
C11 C7 C18 C22 147.9(3) . .
C8 C7 C18 C22 -34.6(5) . .
C22 C18 C19 C20 -2.8(5) . .
C7 C18 C19 C20 178.6(3) . .
C21 N14 C20 C19 3.1(5) . .
C23 N14 C20 C19 -177.9(3) . .
C18 C19 C20 N14 0.1(5) . .
C20 N14 C21 C22 -3.5(5) . .
C23 N14 C21 C22 177.5(3) . .
N14 C21 C22 C18 0.7(5) . .
C19 C18 C22 C21 2.4(5) . .
C7 C18 C22 C21 -179.0(3) . .
C20 N14 C23 C24 -79.9(4) . .
C21 N14 C23 C24 99.1(4) . .
C20 N14 C23 C28 99.5(4) . .
C21 N14 C23 C28 -81.5(4) . .
C28 C23 C24 C25 0.5(5) . .
N14 C23 C24 C25 180.0(3) . .
C23 C24 C25 C26 -0.4(5) . .
C24 C25 C26 C27 0.0(5) . .
C24 C25 C26 N9 179.6(3) . .
O5 N9 C26 C25 17.5(5) . .
O6 N9 C26 C25 -163.0(3) . .
O5 N9 C26 C27 -162.9(3) . .
O6 N9 C26 C27 16.6(5) . .
C25 C26 C27 C28 0.1(5) . .
N9 C26 C27 C28 -179.4(3) . .
C26 C27 C28 C23 0.0(5) . .
C26 C27 C28 N10 -179.9(3) . .
C24 C23 C28 C27 -0.4(5) . .
N14 C23 C28 C27 -179.8(3) . .
C24 C23 C28 N10 179.5(3) . .
N14 C23 C28 N10 0.1(5) . .
O7 N10 C28 C27 -7.6(5) . .
O8 N10 C28 C27 171.3(3) . .
O7 N10 C28 C23 172.6(3) . .
O8 N10 C28 C23 -8.6(5) . .
C33 N15 C29 C30 -1.7(5) . .
C34 N15 C29 C30 -179.7(3) . .
N15 C29 C30 C31 1.4(6) . .
C29 C30 C31 C32 0.4(6) . .
C29 C30 C31 C31 179.4(4) . 2_665
C30 C31 C32 C33 -1.9(5) . .
C31 C31 C32 C33 179.0(4) 2_665 .
C29 N15 C33 C32 0.1(5) . .
C34 N15 C33 C32 178.1(3) . .
C31 C32 C33 N15 1.7(6) . .
C29 N15 C34 C39 79.9(4) . .
C33 N15 C34 C39 -98.1(4) . .
C29 N15 C34 C35 -99.0(4) . .
C33 N15 C34 C35 83.0(4) . .
C39 C34 C35 C36 0.4(5) . .
N15 C34 C35 C36 179.3(3) . .
C39 C34 C35 N11 178.4(3) . .
N15 C34 C35 N11 -2.8(5) . .
O9 N11 C35 C36 170.0(3) . .
O10 N11 C35 C36 -9.8(5) . .
O9 N11 C35 C34 -8.0(5) . .
O10 N11 C35 C34 172.2(4) . .
C34 C35 C36 C37 0.3(5) . .
N11 C35 C36 C37 -177.8(3) . .
C35 C36 C37 C38 -0.1(5) . .
C35 C36 C37 N12 178.2(3) . .
O11 N12 C37 C38 163.1(4) . .
O12 N12 C37 C38 -17.3(5) . .
O11 N12 C37 C36 -15.3(5) . .
O12 N12 C37 C36 164.3(3) . .
C36 C37 C38 C39 -0.7(5) . .
N12 C37 C38 C39 -179.0(3) . .
C35 C34 C39 C38 -1.3(5) . .
N15 C34 C39 C38 179.8(3) . .
C37 C38 C39 C34 1.4(5) . .
